data_7244342
loop_
_publ_author_name
'Wang, Xiang'
'Lin, Jiafeng'
'Li, Huan'
'Wang, Chenying'
'Wang, Xiuli'

_publ_section_title
;
 Carbazole-based bis-imidazole ligand-involved synthesis of
 inorganic--organic hybrid polyoxometalates as electrochemical sensors for
 detecting bromate and efficient catalysts for selective oxidation of
 thioether
;
_journal_issue 8
_journal_name_full 'RSC Advances'
_journal_page_first 4437
_journal_page_last 4445
_journal_paper_doi 10.1039/D1RA08861K
_journal_volume 12
_journal_year 2022
_chemical_formula_moiety 'C36 H40 Cr Mo6 N10 Ni2 O29.50, 2.5(O), 2(H2 O)'
_chemical_formula_sum 'C36 H44 Cr Mo6 N10 Ni2 O34'
_chemical_formula_weight 1905.83
_space_group_crystal_system triclinic
_space_group_IT_number 2
_space_group_name_Hall '-P 1'
_space_group_name_H-M_alt 'P -1'
_atom_sites_solution_hydrogens mixed
_atom_sites_solution_primary dual
_audit_creation_date 2022-01-19
_audit_creation_method
;
Olex2 1.3-alpha
(compiled 2020.05.22 svn.r1d9e7f8d for OlexSys, GUI svn.r6115)
;
_audit_update_record
;
2022-01-25 deposited with the CCDC.	2022-01-27 downloaded from the CCDC.
;
_cell_angle_alpha 95.1090(10)
_cell_angle_beta 91.5670(10)
_cell_angle_gamma 97.2660(10)
_cell_formula_units_Z 1
_cell_length_a 7.8269(4)
_cell_length_b 10.4537(5)
_cell_length_c 17.1966(8)
_cell_measurement_reflns_used 3225
_cell_measurement_temperature 296.15
_cell_measurement_theta_max 28.33
_cell_measurement_theta_min 2.278
_cell_volume 1389.12(12)
_computing_cell_refinement 'SAINT+ Ver. 2016.5-0 (Bruker-AXS, 2016)'
_computing_data_collection 'APEX3 Ver. 2016.5-0 (Bruker-AXS, 2016)'
_computing_data_reduction 'SAINT+ Ver. 2016.5-0 (Bruker-AXS, 2016)'
_computing_molecular_graphics 'Olex2 1.3-alpha (Dolomanov et al., 2009)'
_computing_publication_material 'Olex2 1.3-alpha (Dolomanov et al., 2009)'
_computing_structure_refinement 'SHELXL 2018/3 (Sheldrick, 2015)'
_computing_structure_solution 'SHELXT 2018/2 (Sheldrick, 2018)'
_diffrn_ambient_temperature 296.15
_diffrn_measured_fraction_theta_full 0.999
_diffrn_measured_fraction_theta_max 0.993
_diffrn_measurement_device_type 'Bruker APEX-II CCD'
_diffrn_measurement_method '\f and \w scans'
_diffrn_radiation_type MoK\a
_diffrn_radiation_wavelength 0.71073
_diffrn_reflns_av_R_equivalents 0.0198
_diffrn_reflns_av_unetI/netI 0.0437
_diffrn_reflns_Laue_measured_fraction_full 0.999
_diffrn_reflns_Laue_measured_fraction_max 0.993
_diffrn_reflns_limit_h_max 10
_diffrn_reflns_limit_h_min -5
_diffrn_reflns_limit_k_max 13
_diffrn_reflns_limit_k_min -13
_diffrn_reflns_limit_l_max 22
_diffrn_reflns_limit_l_min -22
_diffrn_reflns_number 10351
_diffrn_reflns_point_group_measured_fraction_full 0.999
_diffrn_reflns_point_group_measured_fraction_max 0.993
_diffrn_reflns_theta_full 25.242
_diffrn_reflns_theta_max 28.342
_diffrn_reflns_theta_min 1.972
_diffrn_source_current 30.0
_diffrn_source_power 1.2
_diffrn_source_voltage 40.0
_diffrn_standards_number 0
_exptl_absorpt_coefficient_mu 2.265
_exptl_absorpt_correction_T_max 0.834
_exptl_absorpt_correction_T_min 0.805
_exptl_absorpt_correction_type multi-scan
_exptl_crystal_colour Green
_exptl_crystal_density_diffrn 2.388
_exptl_crystal_description block
_exptl_crystal_F_000 934.0
_exptl_crystal_size_max 0.10
_exptl_crystal_size_mid 0.08
_exptl_crystal_size_min 0.08
_refine_diff_density_max 1.623
_refine_diff_density_min -0.748
_refine_diff_density_rms 0.141
_refine_ls_extinction_method none
_refine_ls_goodness_of_fit_ref 1.004
_refine_ls_hydrogen_treatment constr
_refine_ls_matrix_type full
_refine_ls_number_parameters 426
_refine_ls_number_reflns 6894
_refine_ls_number_restraints 12
_refine_ls_restrained_S_all 1.007
_refine_ls_R_factor_all 0.0517
_refine_ls_R_factor_gt 0.0376
_refine_ls_shift/su_max 0.002
_refine_ls_shift/su_mean 0.000
_refine_ls_structure_factor_coef Fsqd
_refine_ls_weighting_details 'w=1/[\s^2^(Fo^2^)+(0.0414P)^2^+2.9528P] where P=(Fo^2^+2Fc^2^)/3'
_refine_ls_weighting_scheme calc
_refine_ls_wR_factor_gt 0.0870
_refine_ls_wR_factor_ref 0.0939
_reflns_Friedel_coverage 0.000
_reflns_number_gt 5501
_reflns_number_total 6942
_reflns_threshold_expression 'I > 2\s(I)'
_cod_data_source_file d1ra08861k2.cif
_cod_data_source_block 3
_cod_database_code 7244342
_shelx_shelxl_version_number 2018/3
_shelx_space_group_comment
;
The symmetry employed for this shelxl refinement is uniquely defined
by the following loop, which should always be used as a source of
symmetry information in preference to the above space-group names.
They are only intended as comments.
;
_olex2_refinement_description
;
1. Fixed Uiso
 At 1.2 times of:
  All C(H) groups, All N(H) groups
 At 1.5 times of:
  All O(H) groups, All O(H,H) groups
2. Uiso/Uaniso restraints and constraints
Uanis(O5WB) \\sim Ueq: with sigma of 0.001 and sigma for terminal atoms of 0.002
Uanis(O4WB) \\sim Ueq: with sigma of 0.001 and sigma for terminal atoms of 0.002
3. Others
 Fixed Sof: O4WB(0.25) O5WB(0.5) O5WA(0.5) O4WA(0.75)
4.a Free rotating group:
 O3W(H3WA,H3WB)
4.b Rotating group:
 O1W(H1WA,H1WB), O2W(H2WA,H2WB)
4.c Ternary CH refined with riding coordinates:
 O10(H10), O11(H11), O12(H12)
4.d Aromatic/amide H refined with riding coordinates:
 N3(H3), C1(H1), C2(H2), C3(H3A), C4(H4), C5(H5), C7(H7), C8(H8), C9(H9),
 C10(H10A), C11(H11A), C14(H14), C17(H17)
;
_olex2_submission_special_instructions 'No special instructions were received'

loop_
_space_group_symop_operation_xyz
'x, y, z'
'-x, -y, -z'

loop_
_atom_site_label
_atom_site_type_symbol
_atom_site_fract_x
_atom_site_fract_y
_atom_site_fract_z
_atom_site_U_iso_or_equiv
_atom_site_adp_type
_atom_site_occupancy
_atom_site_site_symmetry_order
_atom_site_calc_flag
_atom_site_refinement_flags_posn
_atom_site_refinement_flags_adp
_atom_site_refinement_flags_occupancy
_atom_site_disorder_assembly
_atom_site_disorder_group
N5 N 0.4099(5) 0.4261(3) 0.2093(2) 0.0194(7) Uani 1 1 d . . . . .
N4 N 0.9579(5) -0.3298(3) 0.1728(2) 0.0233(8) Uani 1 1 d . . . . .
N3 N 0.7833(5) -0.0604(3) -0.0751(2) 0.0228(8) Uani 1 1 d . . . . .
H3 H 0.786719 -0.074572 -0.125042 0.027 Uiso 1 1 calc R U . . .
N2 N 0.5535(5) 0.3314(3) 0.1164(2) 0.0213(8) Uani 1 1 d . . . . .
N1 N 1.0987(5) -0.4358(4) 0.2533(2) 0.0263(8) Uani 1 1 d . . . . .
Mo1 Mo 0.38043(5) 1.04463(3) 0.68183(2) 0.01939(9) Uani 1 1 d . . . . .
Ni1 Ni 0.26613(7) 0.45703(5) 0.30548(3) 0.01883(12) Uani 1 1 d . . . . .
Cr1 Cr 0.500000 1.000000 0.500000 0.01282(17) Uani 1 2 d S . P . .
O1 O 0.4833(4) 1.1406(3) 0.75820(17) 0.0287(7) Uani 1 1 d . . . . .
O1W O 0.0799(5) 0.2989(4) 0.2742(3) 0.0489(10) Uani 1 1 d . . . . .
H1WA H 0.009850 0.289136 0.311055 0.073 Uiso 1 1 d R U . . .
H1WB H 0.127527 0.229528 0.270781 0.073 Uiso 1 1 d R U . . .
C1 C 0.9490(7) -0.4060(5) 0.2869(3) 0.0348(12) Uani 1 1 d . . . . .
H1 H 0.913293 -0.427729 0.335671 0.042 Uiso 1 1 calc R U . . .
Mo2 Mo 0.55926(5) 0.70636(3) 0.42543(2) 0.01856(9) Uani 1 1 d . . . . .
O2 O 0.7046(5) 0.6131(3) 0.45707(19) 0.0336(8) Uani 1 1 d . . . . .
O2W O 0.1444(5) 0.4852(4) 0.41209(19) 0.0382(9) Uani 1 1 d . . . . .
H2WA H 0.119565 0.411795 0.431451 0.057 Uiso 1 1 d R U . . .
H2WB H 0.215217 0.529735 0.446810 0.057 Uiso 1 1 d R U . . .
C2 C 0.8620(7) -0.3403(5) 0.2380(3) 0.0330(11) Uani 1 1 d . . . . .
H2 H 0.757803 -0.308626 0.246883 0.040 Uiso 1 1 calc R U . . .
Mo3 Mo 0.43091(5) 0.75081(3) 0.60693(2) 0.01766(9) Uani 1 1 d . . . . .
O3 O 0.2447(5) 0.6942(3) 0.64838(19) 0.0310(8) Uani 1 1 d . . . . .
C3 C 0.5719(6) 0.4610(4) 0.1062(3) 0.0280(10) Uani 1 1 d . . . . .
H3A H 0.632259 0.501657 0.067421 0.034 Uiso 1 1 calc R U . . .
O4 O 0.1861(5) 0.9807(3) 0.71588(19) 0.0317(8) Uani 1 1 d . . . . .
C4 C 0.8484(6) -0.1478(4) 0.1185(2) 0.0223(9) Uani 1 1 d . . . . .
H4 H 0.831406 -0.112276 0.168815 0.027 Uiso 1 1 calc R U . . .
O5 O 0.4423(4) 0.6158(3) 0.34834(17) 0.0262(7) Uani 1 1 d . . . . .
C5 C 0.6579(6) 0.1474(4) -0.0667(2) 0.0219(9) Uani 1 1 d . . . . .
H5 H 0.650635 0.153430 -0.120300 0.026 Uiso 1 1 calc R U . . .
O6 O 0.5854(4) 0.6602(3) 0.63721(17) 0.0254(7) Uani 1 1 d . . . . .
C6 C 0.9150(6) -0.2639(4) 0.1066(2) 0.0224(9) Uani 1 1 d . . . . .
O7 O 0.3806(4) 0.6788(3) 0.50155(16) 0.0222(6) Uani 1 1 d . . . . .
C7 C 0.6031(6) 0.2395(4) -0.0143(2) 0.0239(9) Uani 1 1 d . . . . .
H7 H 0.556114 0.308694 -0.033112 0.029 Uiso 1 1 calc R U . . .
O8 O 0.5098(4) 0.9002(3) 0.68298(16) 0.0221(6) Uani 1 1 d . . . . .
C8 C 1.0992(6) -0.3890(5) 0.1846(3) 0.0283(10) Uani 1 1 d . . . . .
H8 H 1.185407 -0.395882 0.148916 0.034 Uiso 1 1 calc R U . . .
O9 O 0.7147(4) 0.8232(3) 0.37432(16) 0.0197(6) Uani 1 1 d . . . . .
C9 C 0.6841(6) 0.1304(4) 0.0975(2) 0.0206(9) Uani 1 1 d . . . . .
H9 H 0.694442 0.126451 0.151205 0.025 Uiso 1 1 calc R U . . .
O10 O 0.3215(4) 0.9219(3) 0.56637(15) 0.0172(6) Uani 1 1 d . . . . .
H10 H 0.202003 0.908569 0.545739 0.026 Uiso 1 1 calc R U . . .
C10 C 0.9409(6) -0.3188(4) 0.0309(3) 0.0271(10) Uani 1 1 d . . . . .
H10A H 0.984627 -0.397585 0.024473 0.033 Uiso 1 1 calc R U . . .
O11 O 0.4257(4) 0.8846(3) 0.40505(15) 0.0154(5) Uani 1 1 d . . . . .
H11 H 0.303152 0.871337 0.389031 0.023 Uiso 1 1 calc R U . . .
C11 C 0.4849(6) 0.5180(4) 0.1636(3) 0.0260(10) Uani 1 1 d . . . . .
H11A H 0.476929 0.606237 0.171235 0.031 Uiso 1 1 calc R U . . .
O12 O 0.3764(4) 1.1441(3) 0.47188(15) 0.0162(6) Uani 1 1 d . . . . .
H12 H 0.255737 1.123858 0.453205 0.024 Uiso 1 1 calc R U . . .
C12 C 0.8075(5) -0.0855(4) 0.0542(2) 0.0194(8) Uani 1 1 d . . . . .
C13 C 0.6160(6) 0.2320(4) 0.0661(2) 0.0217(9) Uani 1 1 d . . . . .
C14 C 0.4549(6) 0.3153(4) 0.1792(2) 0.0221(9) Uani 1 1 d . . . . .
H14 H 0.422938 0.235874 0.198625 0.026 Uiso 1 1 calc R U . . .
C15 C 0.8358(6) -0.1394(4) -0.0218(2) 0.0210(9) Uani 1 1 d . . . . .
C16 C 0.7363(5) 0.0344(4) 0.0450(2) 0.0187(8) Uani 1 1 d . . . . .
C17 C 0.9024(6) -0.2572(4) -0.0340(3) 0.0249(9) Uani 1 1 d . . . . .
H17 H 0.920243 -0.292965 -0.084160 0.030 Uiso 1 1 calc R U . . .
C18 C 0.7244(5) 0.0452(4) -0.0357(2) 0.0190(8) Uani 1 1 d . . . . .
O3W O 0.8229(5) 0.9407(4) 0.7578(2) 0.0359(8) Uani 1 1 d G . . . .
H3WA H 0.731097 0.944388 0.730975 0.054 Uiso 1 1 d G U . . .
H3WB H 0.895562 0.999653 0.742339 0.054 Uiso 1 1 d G U . . .
O4WB O -0.0723(16) 1.1333(12) 0.4896(7) 0.026(3) Uani 0.25 1 d . U P A 2
O5WB O -0.0320(9) 0.8461(7) 0.5573(4) 0.0403(17) Uani 0.5 1 d . U P B 2
O5WA O 0.0621(7) 1.0047(6) 0.5859(3) 0.0249(14) Uani 0.5 1 d . . P C 1
O4WA O -0.0830(7) 1.1171(7) 0.6230(5) 0.081(2) Uani 0.75 1 d . . P D 1

loop_
_atom_site_aniso_label
_atom_site_aniso_U_11
_atom_site_aniso_U_22
_atom_site_aniso_U_33
_atom_site_aniso_U_23
_atom_site_aniso_U_13
_atom_site_aniso_U_12
N5 0.0211(18) 0.0182(17) 0.0200(17) 0.0010(14) 0.0042(14) 0.0067(14)
N4 0.029(2) 0.0241(19) 0.0198(17) 0.0031(14) 0.0033(15) 0.0133(16)
N3 0.030(2) 0.0255(19) 0.0132(16) -0.0007(14) 0.0001(14) 0.0071(16)
N2 0.026(2) 0.0174(17) 0.0221(18) 0.0050(14) 0.0057(15) 0.0057(15)
N1 0.031(2) 0.027(2) 0.0242(19) 0.0042(15) 0.0014(16) 0.0150(17)
Mo1 0.0287(2) 0.01846(18) 0.01217(16) 0.00116(13) 0.00235(14) 0.00726(15)
Ni1 0.0236(3) 0.0175(3) 0.0171(3) 0.0028(2) 0.0022(2) 0.0086(2)
Cr1 0.0155(4) 0.0117(4) 0.0118(4) 0.0011(3) 0.0012(3) 0.0035(3)
O1 0.043(2) 0.0273(17) 0.0160(15) -0.0026(12) -0.0031(14) 0.0081(15)
O1W 0.033(2) 0.033(2) 0.080(3) -0.001(2) 0.009(2) 0.0033(17)
C1 0.035(3) 0.046(3) 0.029(2) 0.010(2) 0.007(2) 0.023(2)
Mo2 0.0290(2) 0.01366(17) 0.01435(16) 0.00055(13) 0.00120(14) 0.00830(15)
O2 0.047(2) 0.0298(18) 0.0298(17) 0.0099(14) 0.0050(16) 0.0219(16)
O2W 0.039(2) 0.057(2) 0.0227(17) 0.0099(16) 0.0059(15) 0.0153(18)
C2 0.034(3) 0.041(3) 0.029(2) 0.002(2) 0.006(2) 0.023(2)
Mo3 0.0249(2) 0.01371(17) 0.01565(17) 0.00439(13) 0.00361(14) 0.00472(14)
O3 0.039(2) 0.0265(17) 0.0280(17) 0.0053(14) 0.0106(15) 0.0027(15)
C3 0.037(3) 0.019(2) 0.032(2) 0.0113(18) 0.014(2) 0.009(2)
O4 0.036(2) 0.0300(18) 0.0301(17) 0.0016(14) 0.0108(15) 0.0067(15)
C4 0.026(2) 0.025(2) 0.0170(19) -0.0002(16) 0.0007(17) 0.0098(18)
O5 0.044(2) 0.0156(14) 0.0187(15) -0.0016(12) 0.0009(14) 0.0031(14)
C5 0.027(2) 0.024(2) 0.0149(19) 0.0040(16) 0.0007(17) 0.0029(18)
O6 0.0375(19) 0.0188(15) 0.0224(15) 0.0061(12) -0.0001(13) 0.0110(14)
C6 0.027(2) 0.021(2) 0.020(2) 0.0019(17) -0.0016(17) 0.0073(18)
O7 0.0301(17) 0.0186(15) 0.0177(14) 0.0015(11) 0.0023(12) 0.0024(13)
C7 0.029(2) 0.023(2) 0.022(2) 0.0076(17) 0.0021(18) 0.0083(19)
O8 0.0285(17) 0.0198(15) 0.0191(14) 0.0013(12) -0.0030(12) 0.0082(13)
C8 0.029(3) 0.033(3) 0.028(2) 0.009(2) 0.0044(19) 0.017(2)
O9 0.0218(15) 0.0188(14) 0.0208(14) 0.0028(11) 0.0048(12) 0.0093(12)
C9 0.027(2) 0.021(2) 0.0150(18) 0.0019(16) 0.0050(17) 0.0080(18)
O10 0.0206(15) 0.0144(13) 0.0170(13) 0.0017(11) 0.0030(11) 0.0027(11)
C10 0.030(3) 0.024(2) 0.029(2) -0.0012(18) 0.0002(19) 0.015(2)
O11 0.0181(14) 0.0148(13) 0.0134(13) 0.0000(10) -0.0010(11) 0.0040(11)
C11 0.032(3) 0.016(2) 0.032(2) 0.0074(18) 0.005(2) 0.0074(18)
O12 0.0206(15) 0.0135(13) 0.0150(13) 0.0006(10) 0.0007(11) 0.0049(11)
C12 0.021(2) 0.019(2) 0.0184(19) -0.0006(16) 0.0029(16) 0.0057(17)
C13 0.024(2) 0.022(2) 0.021(2) 0.0042(17) 0.0063(17) 0.0071(18)
C14 0.033(2) 0.017(2) 0.018(2) 0.0055(16) 0.0050(18) 0.0059(18)
C15 0.021(2) 0.023(2) 0.019(2) 0.0004(16) 0.0033(16) 0.0015(17)
C16 0.019(2) 0.020(2) 0.0182(19) 0.0031(16) 0.0021(16) 0.0061(16)
C17 0.033(3) 0.022(2) 0.020(2) -0.0041(17) 0.0040(18) 0.0072(19)
C18 0.018(2) 0.021(2) 0.0185(19) -0.0004(16) 0.0035(16) 0.0041(16)
O3W 0.038(2) 0.038(2) 0.0315(19) 0.0060(16) 0.0016(16) 0.0017(17)
O4WB 0.027(3) 0.025(3) 0.026(3) 0.0032(19) -0.0029(19) 0.0047(19)
O5WB 0.032(2) 0.045(2) 0.043(2) 0.0077(18) -0.0049(17) 0.0014(18)
O5WA 0.015(3) 0.044(4) 0.018(3) 0.015(3) -0.001(2) 0.007(3)
O4WA 0.025(3) 0.088(5) 0.125(6) -0.004(4) -0.017(4) 0.009(3)

loop_
_atom_type_symbol
_atom_type_description
_atom_type_scat_dispersion_real
_atom_type_scat_dispersion_imag
_atom_type_scat_source
C C 0.0033 0.0016 'International Tables Vol C Tables 4.2.6.8 and 6.1.1.4'
H H 0.0000 0.0000 'International Tables Vol C Tables 4.2.6.8 and 6.1.1.4'
N N 0.0061 0.0033 'International Tables Vol C Tables 4.2.6.8 and 6.1.1.4'
O O 0.0106 0.0060 'International Tables Vol C Tables 4.2.6.8 and 6.1.1.4'
Cr Cr 0.3209 0.6236 'International Tables Vol C Tables 4.2.6.8 and 6.1.1.4'
Ni Ni 0.3393 1.1124 'International Tables Vol C Tables 4.2.6.8 and 6.1.1.4'
Mo Mo -1.6832 0.6857 'International Tables Vol C Tables 4.2.6.8 and 6.1.1.4'

loop_
_geom_angle_atom_site_label_1
_geom_angle_atom_site_label_2
_geom_angle_atom_site_label_3
_geom_angle
_geom_angle_site_symmetry_1
_geom_angle_site_symmetry_3
_geom_angle_publ_flag
C11 N5 Ni1 127.1(3) . . ?
C14 N5 Ni1 127.6(3) . . ?
C14 N5 C11 105.2(3) . . ?
C2 N4 C6 125.2(4) . . ?
C8 N4 C2 107.0(4) . . ?
C8 N4 C6 127.8(4) . . ?
C15 N3 H3 125.4 . . ?
C15 N3 C18 109.2(3) . . ?
C18 N3 H3 125.4 . . ?
C3 N2 C13 126.0(3) . . ?
C14 N2 C3 106.8(3) . . ?
C14 N2 C13 127.1(3) . . ?
C1 N1 Ni1 122.8(3) . 1_645 ?
C8 N1 Ni1 131.3(3) . 1_645 ?
C8 N1 C1 105.7(4) . . ?
O1 Mo1 O4 105.85(16) . . ?
O1 Mo1 O8 99.00(14) . . ?
O1 Mo1 O9 99.57(13) . 2_676 ?
O1 Mo1 O10 163.28(14) . . ?
O1 Mo1 O11 93.59(13) . 2_676 ?
O4 Mo1 O8 101.50(14) . . ?
O4 Mo1 O9 95.30(14) . 2_676 ?
O4 Mo1 O10 90.22(14) . . ?
O4 Mo1 O11 158.34(14) . 2_676 ?
O8 Mo1 O9 150.44(12) . 2_676 ?
O8 Mo1 O10 72.69(11) . . ?
O8 Mo1 O11 84.42(11) . 2_676 ?
O9 Mo1 O10 83.18(11) 2_676 . ?
O9 Mo1 O11 71.66(11) 2_676 2_676 ?
O11 Mo1 O10 71.49(10) 2_676 . ?
N5 Ni1 N1 96.21(14) . 1_465 ?
N5 Ni1 O1W 94.67(16) . . ?
N5 Ni1 O2W 173.23(14) . . ?
N5 Ni1 O5 91.06(13) . . ?
N5 Ni1 O6 87.80(13) . 2_666 ?
N1 Ni1 O1W 85.46(16) 1_465 . ?
N1 Ni1 O2W 89.98(14) 1_465 . ?
N1 Ni1 O5 95.44(15) 1_465 . ?
N1 Ni1 O6 174.53(15) 1_465 2_666 ?
O1W Ni1 O2W 88.52(17) . . ?
O1W Ni1 O5 174.08(15) . . ?
O1W Ni1 O6 90.52(14) . 2_666 ?
O5 Ni1 O2W 85.63(14) . . ?
O6 Ni1 O2W 86.20(13) 2_666 . ?
O6 Ni1 O5 88.18(12) 2_666 . ?
O10 Cr1 O10 180.0 2_676 . ?
O10 Cr1 O12 96.49(11) 2_676 2_676 ?
O10 Cr1 O12 83.50(11) . 2_676 ?
O10 Cr1 O12 83.51(11) 2_676 . ?
O10 Cr1 O12 96.50(11) . . ?
O11 Cr1 O10 84.40(11) 2_676 . ?
O11 Cr1 O10 84.40(11) . 2_676 ?
O11 Cr1 O10 95.60(12) 2_676 2_676 ?
O11 Cr1 O10 95.60(12) . . ?
O11 Cr1 O11 180.00(13) 2_676 . ?
O11 Cr1 O12 95.69(11) 2_676 2_676 ?
O11 Cr1 O12 84.31(11) 2_676 . ?
O11 Cr1 O12 95.69(11) . . ?
O11 Cr1 O12 84.31(11) . 2_676 ?
O12 Cr1 O12 180.0 2_676 . ?
Ni1 O1W H1WA 109.7 . . ?
Ni1 O1W H1WB 109.4 . . ?
H1WA O1W H1WB 104.2 . . ?
N1 C1 H1 125.2 . . ?
C2 C1 N1 109.6(4) . . ?
C2 C1 H1 125.2 . . ?
O2 Mo2 O5 106.46(16) . . ?
O2 Mo2 O7 100.79(14) . . ?
O2 Mo2 O9 97.80(15) . . ?
O2 Mo2 O11 161.05(15) . . ?
O2 Mo2 O12 92.08(14) . 2_676 ?
O5 Mo2 O7 95.52(14) . . ?
O5 Mo2 O9 102.75(14) . . ?
O5 Mo2 O11 91.54(12) . . ?
O5 Mo2 O12 159.49(13) . 2_676 ?
O7 Mo2 O11 82.88(11) . . ?
O7 Mo2 O12 71.95(11) . 2_676 ?
O9 Mo2 O7 148.98(12) . . ?
O9 Mo2 O11 71.89(11) . . ?
O9 Mo2 O12 82.82(11) . 2_676 ?
O12 Mo2 O11 71.22(9) 2_676 . ?
Ni1 O2W H2WA 109.9 . . ?
Ni1 O2W H2WB 110.4 . . ?
H2WA O2W H2WB 103.6 . . ?
N4 C2 H2 126.8 . . ?
C1 C2 N4 106.4(4) . . ?
C1 C2 H2 126.8 . . ?
O3 Mo3 O6 106.44(15) . . ?
O3 Mo3 O7 99.79(15) . . ?
O3 Mo3 O8 99.41(14) . . ?
O3 Mo3 O10 93.05(13) . . ?
O3 Mo3 O12 162.26(13) . 2_676 ?
O6 Mo3 O7 102.12(13) . . ?
O6 Mo3 O8 93.90(14) . . ?
O6 Mo3 O10 158.07(14) . . ?
O6 Mo3 O12 90.75(12) . 2_676 ?
O7 Mo3 O8 150.29(12) . . ?
O7 Mo3 O10 83.88(11) . . ?
O7 Mo3 O12 71.67(11) . 2_676 ?
O8 Mo3 O10 72.65(11) . . ?
O8 Mo3 O12 83.39(11) . 2_676 ?
O10 Mo3 O12 70.92(10) . 2_676 ?
N2 C3 H3A 126.8 . . ?
C11 C3 N2 106.4(4) . . ?
C11 C3 H3A 126.8 . . ?
C6 C4 H4 120.7 . . ?
C6 C4 C12 118.6(4) . . ?
C12 C4 H4 120.7 . . ?
Mo2 O5 Ni1 150.26(17) . . ?
C7 C5 H5 121.6 . . ?
C7 C5 C18 116.8(4) . . ?
C18 C5 H5 121.6 . . ?
Mo3 O6 Ni1 166.84(19) . 2_666 ?
C4 C6 N4 119.3(4) . . ?
C4 C6 C10 121.3(4) . . ?
C10 C6 N4 119.4(4) . . ?
Mo3 O7 Mo2 118.23(16) . . ?
C5 C7 H7 119.1 . . ?
C5 C7 C13 121.8(4) . . ?
C13 C7 H7 119.1 . . ?
Mo1 O8 Mo3 115.87(15) . . ?
N4 C8 H8 124.4 . . ?
N1 C8 N4 111.2(4) . . ?
N1 C8 H8 124.4 . . ?
Mo2 O9 Mo1 118.14(15) . 2_676 ?
C13 C9 H9 121.4 . . ?
C13 C9 C16 117.3(4) . . ?
C16 C9 H9 121.4 . . ?
Mo1 O10 H10 117.7 . . ?
Cr1 O10 Mo1 101.92(12) . . ?
Cr1 O10 Mo3 104.00(12) . . ?
Cr1 O10 H10 117.7 . . ?
Mo3 O10 Mo1 94.17(10) . . ?
Mo3 O10 H10 117.7 . . ?
C6 C10 H10A 119.6 . . ?
C17 C10 C6 120.9(4) . . ?
C17 C10 H10A 119.6 . . ?
Mo1 O11 Mo2 93.31(10) 2_676 . ?
Mo1 O11 H11 118.5 2_676 . ?
Cr1 O11 Mo1 102.19(12) . 2_676 ?
Cr1 O11 Mo2 101.60(11) . . ?
Cr1 O11 H11 118.5 . . ?
Mo2 O11 H11 118.5 . . ?
N5 C11 H11A 125.0 . . ?
C3 C11 N5 110.0(4) . . ?
C3 C11 H11A 125.0 . . ?
Cr1 O12 Mo2 102.87(12) . 2_676 ?
Cr1 O12 Mo3 101.57(11) . 2_676 ?
Cr1 O12 H12 118.3 . . ?
Mo2 O12 Mo3 93.57(11) 2_676 2_676 ?
Mo2 O12 H12 118.3 2_676 . ?
Mo3 O12 H12 118.3 2_676 . ?
C4 C12 C15 120.2(4) . . ?
C4 C12 C16 133.4(4) . . ?
C15 C12 C16 106.4(3) . . ?
C7 C13 N2 118.1(4) . . ?
C9 C13 N2 120.3(4) . . ?
C9 C13 C7 121.6(4) . . ?
N5 C14 N2 111.6(4) . . ?
N5 C14 H14 124.2 . . ?
N2 C14 H14 124.2 . . ?
N3 C15 C12 108.9(4) . . ?
N3 C15 C17 129.9(4) . . ?
C17 C15 C12 121.2(4) . . ?
C9 C16 C12 133.7(4) . . ?
C9 C16 C18 120.1(4) . . ?
C18 C16 C12 106.2(3) . . ?
C10 C17 C15 117.8(4) . . ?
C10 C17 H17 121.1 . . ?
C15 C17 H17 121.1 . . ?
N3 C18 C5 128.3(4) . . ?
N3 C18 C16 109.3(3) . . ?
C5 C18 C16 122.4(4) . . ?
H3WA O3W H3WB 104.5 . . ?

loop_
_geom_bond_atom_site_label_1
_geom_bond_atom_site_label_2
_geom_bond_distance
_geom_bond_site_symmetry_2
_geom_bond_publ_flag
N5 Ni1 2.051(3) . ?
N5 C11 1.379(5) . ?
N5 C14 1.320(5) . ?
N4 C2 1.371(6) . ?
N4 C6 1.436(5) . ?
N4 C8 1.353(5) . ?
N3 H3 0.8600 . ?
N3 C15 1.375(5) . ?
N3 C18 1.379(5) . ?
N2 C3 1.372(5) . ?
N2 C13 1.435(5) . ?
N2 C14 1.354(5) . ?
N1 Ni1 2.065(3) 1_645 ?
N1 C1 1.378(6) . ?
N1 C8 1.318(6) . ?
Mo1 O1 1.698(3) . ?
Mo1 O4 1.722(3) . ?
Mo1 O8 1.922(3) . ?
Mo1 O9 1.963(3) 2_676 ?
Mo1 O10 2.269(3) . ?
Mo1 O11 2.263(3) 2_676 ?
Ni1 O1W 2.082(4) . ?
Ni1 O2W 2.104(3) . ?
Ni1 O5 2.085(3) . ?
Ni1 O6 2.082(3) 2_666 ?
Cr1 O10 1.971(3) 2_676 ?
Cr1 O10 1.971(3) . ?
Cr1 O11 1.970(3) . ?
Cr1 O11 1.970(3) 2_676 ?
Cr1 O12 1.978(3) 2_676 ?
Cr1 O12 1.978(3) . ?
O1W H1WA 0.8547 . ?
O1W H1WB 0.8547 . ?
C1 H1 0.9300 . ?
C1 C2 1.353(6) . ?
Mo2 O2 1.698(3) . ?
Mo2 O5 1.727(3) . ?
Mo2 O7 1.954(3) . ?
Mo2 O9 1.902(3) . ?
Mo2 O11 2.297(3) . ?
Mo2 O12 2.253(3) 2_676 ?
O2W H2WA 0.8650 . ?
O2W H2WB 0.8648 . ?
C2 H2 0.9300 . ?
Mo3 O3 1.702(3) . ?
Mo3 O6 1.725(3) . ?
Mo3 O7 1.910(3) . ?
Mo3 O8 1.970(3) . ?
Mo3 O10 2.235(3) . ?
Mo3 O12 2.297(3) 2_676 ?
C3 H3A 0.9300 . ?
C3 C11 1.352(6) . ?
C4 H4 0.9300 . ?
C4 C6 1.382(6) . ?
C4 C12 1.383(6) . ?
C5 H5 0.9300 . ?
C5 C7 1.376(6) . ?
C5 C18 1.387(6) . ?
C6 C10 1.404(6) . ?
C7 H7 0.9300 . ?
C7 C13 1.394(6) . ?
C8 H8 0.9300 . ?
C9 H9 0.9300 . ?
C9 C13 1.391(5) . ?
C9 C16 1.396(5) . ?
O10 H10 0.9800 . ?
C10 H10A 0.9300 . ?
C10 C17 1.383(6) . ?
O11 H11 0.9800 . ?
C11 H11A 0.9300 . ?
O12 H12 0.9800 . ?
C12 C15 1.412(5) . ?
C12 C16 1.454(5) . ?
C14 H14 0.9300 . ?
C15 C17 1.398(6) . ?
C16 C18 1.405(5) . ?
C17 H17 0.9300 . ?
O3W H3WA 0.8501 . ?
O3W H3WB 0.8500 . ?
O4WB O5WB 1.178(14) 2_576 ?

loop_
_geom_torsion_atom_site_label_1
_geom_torsion_atom_site_label_2
_geom_torsion_atom_site_label_3
_geom_torsion_atom_site_label_4
_geom_torsion
_geom_torsion_site_symmetry_1
_geom_torsion_site_symmetry_2
_geom_torsion_site_symmetry_3
_geom_torsion_site_symmetry_4
_geom_torsion_publ_flag
N4 C6 C10 C17 -179.4(4) . . . . ?
N3 C15 C17 C10 -178.3(5) . . . . ?
N2 C3 C11 N5 -0.8(6) . . . . ?
N1 C1 C2 N4 0.5(6) . . . . ?
Ni1 N5 C11 C3 179.0(3) . . . . ?
Ni1 N5 C14 N2 -178.6(3) . . . . ?
Ni1 N1 C1 C2 -177.2(4) 1_645 . . . ?
Ni1 N1 C8 N4 176.7(3) 1_645 . . . ?
C1 N1 C8 N4 0.5(6) . . . . ?
O2 Mo2 O5 Ni1 67.3(4) . . . . ?
C2 N4 C6 C4 40.3(7) . . . . ?
C2 N4 C6 C10 -139.5(5) . . . . ?
C2 N4 C8 N1 -0.2(6) . . . . ?
O3 Mo3 O6 Ni1 -22.0(9) . . . 2_666 ?
C3 N2 C13 C7 -39.6(7) . . . . ?
C3 N2 C13 C9 141.6(5) . . . . ?
C3 N2 C14 N5 0.0(5) . . . . ?
C4 C6 C10 C17 0.8(7) . . . . ?
C4 C12 C15 N3 179.4(4) . . . . ?
C4 C12 C15 C17 1.1(7) . . . . ?
C4 C12 C16 C9 0.3(9) . . . . ?
C4 C12 C16 C18 -179.9(5) . . . . ?
C5 C7 C13 N2 -179.2(4) . . . . ?
C5 C7 C13 C9 -0.4(7) . . . . ?
C6 N4 C2 C1 -178.3(4) . . . . ?
C6 N4 C8 N1 177.9(4) . . . . ?
C6 C4 C12 C15 -0.8(7) . . . . ?
C6 C4 C12 C16 179.7(5) . . . . ?
C6 C10 C17 C15 -0.5(7) . . . . ?
O7 Mo2 O5 Ni1 -35.7(4) . . . . ?
O7 Mo3 O6 Ni1 -126.2(8) . . . 2_666 ?
C7 C5 C18 N3 178.1(4) . . . . ?
C7 C5 C18 C16 0.0(7) . . . . ?
O8 Mo3 O6 Ni1 79.0(9) . . . 2_666 ?
C8 N4 C2 C1 -0.1(6) . . . . ?
C8 N4 C6 C4 -137.5(5) . . . . ?
C8 N4 C6 C10 42.7(7) . . . . ?
C8 N1 C1 C2 -0.6(6) . . . . ?
O9 Mo2 O5 Ni1 169.5(3) . . . . ?
C9 C16 C18 N3 179.9(4) . . . . ?
C9 C16 C18 C5 -1.6(7) . . . . ?
O10 Mo3 O6 Ni1 129.9(7) . . . 2_666 ?
O11 Mo2 O5 Ni1 -118.7(4) . . . . ?
C11 N5 C14 N2 -0.5(5) . . . . ?
O12 Mo2 O5 Ni1 -86.6(5) 2_676 . . . ?
O12 Mo3 O6 Ni1 162.4(9) 2_676 . . 2_666 ?
C12 C4 C6 N4 -179.9(4) . . . . ?
C12 C4 C6 C10 -0.1(7) . . . . ?
C12 C15 C17 C10 -0.5(7) . . . . ?
C12 C16 C18 N3 0.2(5) . . . . ?
C12 C16 C18 C5 178.6(4) . . . . ?
C13 N2 C3 C11 176.1(4) . . . . ?
C13 N2 C14 N5 -175.5(4) . . . . ?
C13 C9 C16 C12 -178.2(5) . . . . ?
C13 C9 C16 C18 2.1(7) . . . . ?
C14 N5 C11 C3 0.8(5) . . . . ?
C14 N2 C3 C11 0.5(5) . . . . ?
C14 N2 C13 C7 135.1(5) . . . . ?
C14 N2 C13 C9 -43.6(7) . . . . ?
C15 N3 C18 C5 -179.1(4) . . . . ?
C15 N3 C18 C16 -0.8(5) . . . . ?
C15 C12 C16 C9 -179.2(5) . . . . ?
C15 C12 C16 C18 0.5(5) . . . . ?
C16 C9 C13 N2 177.6(4) . . . . ?
C16 C9 C13 C7 -1.2(7) . . . . ?
C16 C12 C15 N3 -1.0(5) . . . . ?
C16 C12 C15 C17 -179.2(4) . . . . ?
C18 N3 C15 C12 1.1(5) . . . . ?
C18 N3 C15 C17 179.1(5) . . . . ?
C18 C5 C7 C13 1.0(7) . . . . ?
